data_7708601
loop_
_publ_author_name
'Bezzubov, Stanislav'
'Ermolov, Kirill'
'Gorbunov, Alexander'
'Kalle, Paulina'
'Lentin, Ivan'
'Latyshev, Gennadij'
'Kovalev, Vladimir'
'Vatsouro, Ivan'

_publ_section_title
;
 Inherently dinuclear iridium(III) meso architectures accessed by
 cyclometalation of calix[4]arene-based bis(aryltriazoles)
;
_journal_name_full 'Dalton Transactions'
_journal_paper_doi 10.1039/D1DT03579G
_journal_year 2021
_chemical_formula_moiety 'C160 H188 Ir2 N16 O8, 2(Cl)'
_chemical_formula_sum 'C160 H188 Cl2 Ir2 N16 O8'
_chemical_formula_weight 2918.55
_space_group_crystal_system monoclinic
_space_group_IT_number 14
_space_group_name_Hall '-P 2ybc'
_space_group_name_H-M_alt 'P 1 21/c 1'
_atom_sites_solution_hydrogens geom
_audit_creation_date 2020-11-18
_audit_creation_method
;
Olex2 1.2
(compiled 2018.05.29 svn.r3508 for OlexSys, GUI svn.r5506)
;
_audit_update_record
;
2020-11-18 deposited with the CCDC.	2021-10-27 downloaded from the CCDC.
;
_cell_angle_alpha 90
_cell_angle_beta 106.4790(10)
_cell_angle_gamma 90
_cell_formula_units_Z 2
_cell_length_a 24.2215(6)
_cell_length_b 20.0567(6)
_cell_length_c 20.2899(7)
_cell_measurement_reflns_used 9922
_cell_measurement_temperature 200.0
_cell_measurement_theta_max 25.67
_cell_measurement_theta_min 2.34
_cell_volume 9452.0(5)
_computing_cell_refinement 'SAINT V8.40A (?, 2016)'
_computing_data_collection 'APEX3 v.2017.3_0 (Bruker AXS, 2017)'
_computing_data_reduction 'SAINT V8.40A (?, 2016)'
_computing_molecular_graphics 'Olex2 (Dolomanov et al., 2009)'
_computing_publication_material 'Olex2 (Dolomanov et al., 2009)'
_computing_structure_refinement 'ShelXL (Sheldrick, 2015)'
_computing_structure_solution 'SHELXT  (Sheldrick, 2015)'
_diffrn_ambient_temperature 200
_diffrn_detector 'PHOTON III area detector'
_diffrn_detector_area_resol_mean 10.4
_diffrn_detector_type mixed-mode
_diffrn_measured_fraction_theta_full 0.996
_diffrn_measured_fraction_theta_max 0.996
_diffrn_measurement_device 'three-circle diffractometer'
_diffrn_measurement_device_type 'Bruker D8 Venture'
_diffrn_measurement_method '\w scan'
_diffrn_radiation_monochromator 'mirror optics'
_diffrn_radiation_probe x-ray
_diffrn_radiation_type MoK\a
_diffrn_radiation_wavelength 0.71073
_diffrn_reflns_av_R_equivalents 0.0543
_diffrn_reflns_av_unetI/netI 0.0775
_diffrn_reflns_Laue_measured_fraction_full 0.996
_diffrn_reflns_Laue_measured_fraction_max 0.996
_diffrn_reflns_limit_h_max 28
_diffrn_reflns_limit_h_min -28
_diffrn_reflns_limit_k_max 23
_diffrn_reflns_limit_k_min -20
_diffrn_reflns_limit_l_max 22
_diffrn_reflns_limit_l_min -24
_diffrn_reflns_number 45618
_diffrn_reflns_point_group_measured_fraction_full 0.996
_diffrn_reflns_point_group_measured_fraction_max 0.996
_diffrn_reflns_theta_full 25.049
_diffrn_reflns_theta_max 25.049
_diffrn_reflns_theta_min 1.848
_diffrn_source 'microfocus sealed X-ray tube'
_diffrn_source_type 'Incoatec I\ms 3.0'
_diffrn_standards_number 0
_exptl_absorpt_coefficient_mu 1.483
_exptl_absorpt_correction_T_max 0.7454
_exptl_absorpt_correction_T_min 0.5945
_exptl_absorpt_correction_type multi-scan
_exptl_absorpt_process_details
'SADABS-2016/2 (Bruker,2016/2) was used for absorption correction. wR2(int) was 0.1576 before and 0.0460 after correction. The Ratio of minimum to maximum transmission is 0.7976. The \l/2 correction factor is Not present.'
_exptl_crystal_colour colourless
_exptl_crystal_colour_primary colourless
_exptl_crystal_density_diffrn 1.025
_exptl_crystal_description plate
_exptl_crystal_F_000 3024
_exptl_crystal_recrystallization_method 'Re-crystallisation from solvent: CH2Cl2, MeOH'
_exptl_crystal_size_max 0.22
_exptl_crystal_size_mid 0.2
_exptl_crystal_size_min 0.05
_refine_diff_density_max 1.607
_refine_diff_density_min -1.260
_refine_diff_density_rms 0.105
_refine_ls_extinction_method none
_refine_ls_goodness_of_fit_ref 1.050
_refine_ls_hydrogen_treatment constr
_refine_ls_matrix_type full
_refine_ls_number_parameters 762
_refine_ls_number_reflns 16665
_refine_ls_number_restraints 35
_refine_ls_restrained_S_all 1.054
_refine_ls_R_factor_all 0.0955
_refine_ls_R_factor_gt 0.0603
_refine_ls_shift/su_max 0.001
_refine_ls_shift/su_mean 0.000
_refine_ls_structure_factor_coef Fsqd
_refine_ls_weighting_details 'w=1/[\s^2^(Fo^2^)+(0.1021P)^2^] where P=(Fo^2^+2Fc^2^)/3'
_refine_ls_weighting_scheme calc
_refine_ls_wR_factor_gt 0.1596
_refine_ls_wR_factor_ref 0.1793
_reflns_Friedel_coverage 0.000
_reflns_number_gt 11113
_reflns_number_total 16665
_reflns_threshold_expression 'I > 2\s(I)'
_cod_data_source_file d1dt03579g2.cif
_cod_data_source_block v865c1
_cod_database_code 7708601
_shelx_shelxl_version_number 2014/7
_shelx_space_group_comment
;
The symmetry employed for this shelxl refinement is uniquely defined
by the following loop, which should always be used as a source of
symmetry information in preference to the above space-group names.
They are only intended as comments.
;
_shelx_estimated_absorpt_t_max 0.930
_shelx_estimated_absorpt_t_min 0.736
_olex2_refinement_description
;
1. Fixed Uiso
 At 1.2 times of:
  All C(H) groups, All C(H,H) groups
 At 1.5 times of:
  All C(H,H,H) groups
2. Restrained distances
 C5-C6
 2.55 with sigma of 0.02
 C3-C0AA
 2.55 with sigma of 0.02
 C6-C8
 2.55 with sigma of 0.02
 C5-C8
 2.55 with sigma of 0.02
 C0-C0AA
 2.55 with sigma of 0.02
 C0-C3
 2.55 with sigma of 0.02
 C18-C17 = C02C-C028
 1.54 with sigma of 0.01
 C1AA-C0AA \\sim C3-C1AA \\sim C1AA-C0
 with sigma of 0.02
 C7-C6 \\sim C8-C7 \\sim C7-C5
 with sigma of 0.02
 C1AA-C01A \\sim C7-C01A
 with sigma of 0.02
 C4B-C023 \\sim C4A-C023 \\sim C10-C023 \\sim C11-C023 \\sim C12-C023 \\sim
C4-C023
 with sigma of 0.02
 N4-C1C \\sim N4-C9
 with sigma of 0.02
 C9A-C1C \\sim C9B-C9
 with sigma of 0.02
 C19-C01V \\sim C1A-C01V
 with sigma of 0.02
 C9B-C1B \\sim C9A-C20
 with sigma of 0.02
 C02C_$1-C028_$1 \\sim C02K_$1-C02C_$1
 with sigma of 0.02
3. Uiso/Uaniso restraints and constraints
Uanis(C1AA) = Uanis(C3) = Uanis(C0) = Uanis(C0AA) = Uanis(C5) = Uanis(C6) =
Uanis(C7) = Uanis(C8)
Uanis(C017) = Uanis(C01A) = Uanis(C01E) = Uanis(C1AA) = Uanis(C3) = Uanis(C0) =
Uanis(C0AA) = Uanis(C5) = Uanis(C6) = Uanis(C7) = Uanis(C8)
Uanis(C023) = Uanis(C4) = Uanis(C10) = Uanis(C4B) = Uanis(C11) = Uanis(C4A) =
Uanis(C12)
Uanis(C1A) = Uanis(C1B) = Uanis(C9B) = Uanis(C9) = Uanis(C19) = Uanis(C20) =
Uanis(C9A) = Uanis(C1C)
Uanis(C022) = Uanis(C02F) = Uanis(C025)
Uanis(C01Z) = Uanis(C022) = Uanis(C02F) = Uanis(C025)
Uanis(C13) = Uanis(C17) = Uanis(C18)
Uanis(C028) = Uanis(C02C)
Uanis(O003) = Uanis(C13) = Uanis(C17) = Uanis(C18)
Uanis(O006) = Uanis(C028) = Uanis(C02C) = Uanis(C02K)
4. Others
 Fixed Sof: H01V(0.5) H01A(0.5) C1A(0.5) H1A(0.5) C1B(0.5) H1B(0.5) C9B(0.5)
 H9B(0.5) C9(0.5) H9(0.5) C1AA(0.45) C19(0.5) H19(0.5) C20(0.5) H20(0.5)
 C3(0.45) H3A(0.45) H3B(0.45) H3C(0.45) C4(0.45) H4A(0.45) H4B(0.45) H4C(0.45)
 C0(0.45) H0A(0.45) H0B(0.45) H0C(0.45) C0AA(0.45) H0AA(0.45) H0AB(0.45)
 H0AC(0.45) C10(0.45) H10A(0.45) H10B(0.45) H10C(0.45) C4B(0.45) H4BA(0.45)
 H4BB(0.45) H4BC(0.45) C5(0.55) H5A(0.55) H5B(0.55) H5C(0.55) C6(0.55)
 H6A(0.55) H6B(0.55) H6C(0.55) C7(0.55) C8(0.55) H8A(0.55) H8B(0.55) H8C(0.55)
 C11(0.55) H11A(0.55) H11B(0.55) H11C(0.55) C4A(0.55) H4AA(0.55) H4AB(0.55)
 H4AC(0.55) C12(0.55) H12A(0.55) H12B(0.55) H12C(0.55) C9A(0.5) H9A(0.5)
 C1C(0.5) H1C(0.5)
5.a Secondary CH2 refined with riding coordinates:
 C00G(H00A,H00B), C00M(H00C,H00D), C00R(H00E,H00F), C00X(H00G,H00H), C00Y(H00J,
 H00L), C014(H01B,H01C), C01F(H01D,H01F), C01H(H01G,H01H), C13(H13A,H13B),
 C028(H02M,H02N), C02C(H02R,H02S), C17(H17A,H17B)
5.b Aromatic/amide H refined with riding coordinates:
 C01V(H01V), C01V(H01A), C1A(H1A), C1B(H1B), C9B(H9B), C9(H9), C00I(H00I),
 C00K(H00K), C00P(H00P), C00Q(H00Q), C00T(H00T), C00U(H00U), C012(H012),
 C013(H013), C017(H017), C01E(H01E), C01I(H01I), C01J(H01J), C01K(H01K),
 C01L(H01L), C01M(H01M), C01N(H01N), C01O(H01O), C01P(H01P), C01R(H01R),
 C01U(H01U), C01Y(H01Y), C021(H021), C024(H024), C19(H19), C20(H20), C9A(H9A),
 C1C(H1C)
5.c Fitted hexagon refined as free rotating group:
 N4(C01V,C1A,C1B,C9B,C9)
5.d Idealised Me refined as rotating group:
 C022(H02A,H02B,H02C), C025(H02D,H02E,H02F), C026(H02G,H02H,H02I), C027(H02J,
 H02K,H02L), C02B(H02O,H02P,H02Q), C02F(H02T,H02U,H02V), C3(H3A,H3B,H3C),
 C4(H4A,H4B,H4C), C0(H0A,H0B,H0C), C02K(H02W,H02X,H02Y), C0AA(H0AA,H0AB,H0AC),
 C10(H10A,H10B,H10C), C4B(H4BA,H4BB,H4BC), C5(H5A,H5B,H5C), C6(H6A,H6B,H6C),
 C8(H8A,H8B,H8C), C11(H11A,H11B,H11C), C4A(H4AA,H4AB,H4AC), C12(H12A,H12B,H12C),
  C18(H18A,H18B,H18C)
;
_smtbx_masks_void_probe_radius 1.2
_smtbx_masks_void_truncation_radius 1.2
_olex2_submission_special_instructions 'No special instructions were received'

loop_
_space_group_symop_operation_xyz
'x, y, z'
'-x, y+1/2, -z+1/2'
'-x, -y, -z'
'x, -y-1/2, z-1/2'

loop_
_atom_site_label
_atom_site_type_symbol
_atom_site_fract_x
_atom_site_fract_y
_atom_site_fract_z
_atom_site_U_iso_or_equiv
_atom_site_adp_type
_atom_site_occupancy
_atom_site_site_symmetry_order
_atom_site_calc_flag
_atom_site_refinement_flags_posn
_atom_site_refinement_flags_adp
_atom_site_refinement_flags_occupancy
_atom_site_disorder_assembly
_atom_site_disorder_group
Ir1 Ir 0.46379(2) 0.31236(2) 0.60079(2) 0.04451(11) Uani 1 1 d . . . . .
Cl00 Cl 0.67652(17) 0.4486(2) 0.2265(3) 0.192(2) Uani 1 1 d . . . . .
O003 O 0.7287(2) 0.4477(3) 0.5751(3) 0.0749(10) Uani 1 1 d . . . . .
O004 O 0.78102(17) 0.5109(2) 0.4497(2) 0.0485(11) Uani 1 1 d . . . . .
O005 O 0.73710(18) 0.2943(2) 0.6004(2) 0.0492(11) Uani 1 1 d . . . . .
O006 O 0.8172(2) 0.3575(3) 0.4897(3) 0.0848(12) Uani 1 1 d . . . . .
N2 N 0.6071(2) 0.6413(3) 0.3864(3) 0.0435(13) Uani 1 1 d . . . . .
N1 N 0.5397(2) 0.2669(3) 0.6046(3) 0.0507(14) Uani 1 1 d . . . . .
N009 N 0.6620(2) 0.6554(3) 0.4087(3) 0.0496(14) Uani 1 1 d . . . . .
N3 N 0.4608(2) 0.3742(3) 0.5149(3) 0.0447(13) Uani 1 1 d . . . . .
N00B N 0.6880(2) 0.6097(3) 0.3783(3) 0.0497(14) Uani 1 1 d . . . . .
N00C N 0.6168(2) 0.2286(3) 0.5933(3) 0.0501(14) Uani 1 1 d . . . . .
N00D N 0.5742(2) 0.2711(3) 0.5650(3) 0.0505(14) Uani 1 1 d . . . . .
N4 N 0.4194(2) 0.2375(3) 0.5295(3) 0.0596(16) Uani 1 1 d D . . . .
C01V C 0.4343(3) 0.2252(4) 0.4693(3) 0.080(3) Uani 1 1 d DG . . C .
H01V H 0.4675 0.2456 0.4621 0.096 Uiso 0.5 1 calc R . P A 1
H01A H 0.4591 0.2555 0.4555 0.096 Uiso 0.5 1 calc R . P B 2
C1A C 0.4005(5) 0.1830(6) 0.4196(4) 0.097(3) Uani 0.5 1 d DG . P C 1
H1A H 0.4107 0.1746 0.3784 0.117 Uiso 0.5 1 calc R . P C 1
C1B C 0.3519(5) 0.1532(7) 0.4301(7) 0.097(3) Uani 0.5 1 d DG . P C 1
H1B H 0.3288 0.1244 0.3961 0.117 Uiso 0.5 1 calc R . P C 1
C9B C 0.3370(5) 0.1655(7) 0.4902(8) 0.097(3) Uani 0.5 1 d DG . P C 1
H9B H 0.3038 0.1452 0.4974 0.117 Uiso 0.5 1 calc R . P C 1
C9 C 0.3708(4) 0.2077(5) 0.5399(5) 0.097(3) Uani 0.5 1 d DG . P C 1
H9 H 0.3606 0.2161 0.5811 0.117 Uiso 0.5 1 calc R . P C 1
C00F C 0.7252(2) 0.4629(3) 0.6908(3) 0.0447(16) Uani 1 1 d . . . . .
C00G C 0.7217(3) 0.2256(3) 0.6058(4) 0.0559(18) Uani 1 1 d . . . . .
H00A H 0.7228 0.2153 0.6539 0.067 Uiso 1 1 calc R . . . .
H00B H 0.7494 0.1961 0.5924 0.067 Uiso 1 1 calc R . . . .
C1 C 0.4713(3) 0.2523(3) 0.6821(3) 0.0510(17) Uani 1 1 d . . . . .
C00I C 0.5096(3) 0.4423(4) 0.4512(4) 0.0562(18) Uani 1 1 d . . . . .
H00I H 0.5445 0.4615 0.4476 0.067 Uiso 1 1 calc R . . . .
C00J C 0.7304(3) 0.4897(4) 0.6289(3) 0.0474(16) Uani 1 1 d . . . . .
C00K C 0.7287(2) 0.5059(4) 0.7449(4) 0.0524(18) Uani 1 1 d . . . . .
H00K H 0.7257 0.4882 0.7872 0.063 Uiso 1 1 calc R . . . .
C2 C 0.4975(3) 0.6155(3) 0.3315(3) 0.0454(16) Uani 1 1 d . . . . .
C00M C 0.6619(3) 0.2140(4) 0.5592(4) 0.0571(18) Uani 1 1 d . . . . .
H00C H 0.6558 0.2427 0.5180 0.068 Uiso 1 1 calc R . . . .
H00D H 0.6584 0.1670 0.5437 0.068 Uiso 1 1 calc R . . . .
C00N C 0.9157(3) 0.3898(3) 0.5006(4) 0.0494(17) Uani 1 1 d . . . . .
C00O C 0.8813(3) 0.5046(3) 0.5139(3) 0.0460(16) Uani 1 1 d . . . . .
C00P C 0.9245(3) 0.5236(3) 0.5713(4) 0.0509(17) Uani 1 1 d . . . . .
H00P H 0.9625 0.5083 0.5758 0.061 Uiso 1 1 calc R . . . .
C00Q C 0.4599(3) 0.4528(4) 0.4010(4) 0.0578(19) Uani 1 1 d . . . . .
H00Q H 0.4595 0.4795 0.3622 0.069 Uiso 1 1 calc R . . . .
C00R C 0.8953(3) 0.4546(3) 0.4645(4) 0.0534(18) Uani 1 1 d . . . . .
H00E H 0.8605 0.4466 0.4256 0.064 Uiso 1 1 calc R . . . .
H00F H 0.9256 0.4731 0.4457 0.064 Uiso 1 1 calc R . . . .
C00S C 0.7780(3) 0.3548(3) 0.7038(3) 0.0468(16) Uani 1 1 d . . . . .
C00T C 0.5097(3) 0.4039(3) 0.5075(4) 0.0515(17) Uani 1 1 d . . . . .
H00T H 0.5449 0.3977 0.5424 0.062 Uiso 1 1 calc R . . . .
C00U C 0.7432(3) 0.5977(4) 0.6775(4) 0.0545(18) Uani 1 1 d . . . . .
H00U H 0.7501 0.6439 0.6730 0.065 Uiso 1 1 calc R . . . .
C00V C 0.8253(3) 0.5279(3) 0.5060(3) 0.0448(15) Uani 1 1 d . . . . .
C00W C 0.7402(3) 0.5575(4) 0.6225(3) 0.0484(16) Uani 1 1 d . . . . .
C00X C 0.7212(3) 0.3876(3) 0.6990(4) 0.0517(17) Uani 1 1 d . . . . .
H00G H 0.7097 0.3778 0.7411 0.062 Uiso 1 1 calc R . . . .
H00H H 0.6913 0.3693 0.6592 0.062 Uiso 1 1 calc R . . . .
C00Y C 0.7500(2) 0.6154(4) 0.3871(4) 0.0527(18) Uani 1 1 d . . . . .
H00J H 0.7680 0.6397 0.4303 0.063 Uiso 1 1 calc R . . . .
H00L H 0.7563 0.6418 0.3487 0.063 Uiso 1 1 calc R . . . .
C00Z C 0.8795(3) 0.3421(4) 0.7649(4) 0.0562(18) Uani 1 1 d . . . . .
C010 C 0.7853(3) 0.3129(3) 0.6520(4) 0.0468(16) Uani 1 1 d . . . . .
C011 C 0.8398(3) 0.2914(3) 0.6516(4) 0.0471(16) Uani 1 1 d . . . . .
C012 C 0.8256(3) 0.3686(4) 0.7597(4) 0.0534(17) Uani 1 1 d . . . . .
H012 H 0.8209 0.3970 0.7951 0.064 Uiso 1 1 calc R . . . .
C013 C 0.8859(3) 0.3062(3) 0.7090(4) 0.0571(19) Uani 1 1 d . . . . .
H013 H 0.9232 0.2909 0.7098 0.069 Uiso 1 1 calc R . . . .
C014 C 0.8501(3) 0.2546(4) 0.5905(4) 0.0590(19) Uani 1 1 d . . . . .
H01B H 0.8133 0.2498 0.5539 0.071 Uiso 1 1 calc R . . . .
H01C H 0.8653 0.2095 0.6049 0.071 Uiso 1 1 calc R . . . .
C015 C 0.8757(3) 0.3453(4) 0.5174(4) 0.0537(18) Uani 1 1 d . . . . .
C016 C 0.5359(3) 0.5724(3) 0.3096(3) 0.0472(16) Uani 1 1 d . . . . .
C017 C 0.9524(3) 0.2809(5) 0.5880(4) 0.0734(11) Uani 1 1 d . . . . .
H017 H 0.9652 0.2449 0.6190 0.088 Uiso 1 1 calc R . . . .
C018 C 0.9153(3) 0.5637(4) 0.6222(4) 0.0546(17) Uani 1 1 d . . . . .
C019 C 0.7368(3) 0.5752(4) 0.7399(4) 0.0526(17) Uani 1 1 d . . . . .
C01A C 0.9927(3) 0.3206(4) 0.5682(5) 0.0734(11) Uani 1 1 d D . . . .
C01B C 0.5228(3) 0.2121(4) 0.7004(4) 0.062(2) Uani 1 1 d . . . . .
C01C C 0.5968(3) 0.5902(3) 0.3407(4) 0.0498(17) Uani 1 1 d . . . . .
C01D C 0.8134(3) 0.5646(3) 0.5589(3) 0.0464(16) Uani 1 1 d . . . . .
C01E C 0.9736(3) 0.3737(4) 0.5264(4) 0.0734(11) Uani 1 1 d . . . . .
H01E H 1.0011 0.4012 0.5142 0.088 Uiso 1 1 calc R . . . .
C01F C 0.7787(3) 0.5492(4) 0.3894(4) 0.0566(19) Uani 1 1 d . . . . .
H01D H 0.7579 0.5231 0.3485 0.068 Uiso 1 1 calc R . . . .
H01F H 0.8185 0.5564 0.3868 0.068 Uiso 1 1 calc R . . . .
C01G C 0.8938(3) 0.2941(4) 0.5626(4) 0.0555(19) Uani 1 1 d . . . . .
C01H C 0.7527(3) 0.5822(4) 0.5585(4) 0.0575(19) Uani 1 1 d . . . . .
H01G H 0.7477 0.6312 0.5552 0.069 Uiso 1 1 calc R . . . .
H01H H 0.7252 0.5620 0.5177 0.069 Uiso 1 1 calc R . . . .
C01I C 0.4584(3) 0.5118(4) 0.2345(4) 0.0599(19) Uani 1 1 d . . . . .
H01I H 0.4449 0.4771 0.2021 0.072 Uiso 1 1 calc R . . . .
C01J C 0.4117(3) 0.3861(4) 0.4640(3) 0.0543(18) Uani 1 1 d . . . . .
H01J H 0.3769 0.3672 0.4681 0.065 Uiso 1 1 calc R . . . .
C01K C 0.4095(3) 0.4237(4) 0.4073(4) 0.0587(19) Uani 1 1 d . . . . .
H01K H 0.3741 0.4299 0.3727 0.070 Uiso 1 1 calc R . . . .
C01L C 0.4395(3) 0.6036(4) 0.3012(3) 0.0514(17) Uani 1 1 d . . . . .
H01L H 0.4119 0.6312 0.3133 0.062 Uiso 1 1 calc R . . . .
C01M C 0.4205(3) 0.5532(4) 0.2542(3) 0.0579(19) Uani 1 1 d . . . . .
H01M H 0.3803 0.5468 0.2349 0.069 Uiso 1 1 calc R . . . .
C01N C 0.4348(3) 0.2444(4) 0.7241(4) 0.065(2) Uani 1 1 d . . . . .
H01N H 0.4001 0.2695 0.7144 0.078 Uiso 1 1 calc R . . . .
C01O C 0.5165(3) 0.5223(4) 0.2633(4) 0.062(2) Uani 1 1 d . . . . .
H01O H 0.5434 0.4943 0.2508 0.074 Uiso 1 1 calc R . . . .
C01P C 0.6496(3) 0.5689(4) 0.3367(4) 0.0563(18) Uani 1 1 d . . . . .
H01P H 0.6574 0.5330 0.3102 0.068 Uiso 1 1 calc R . . . .
C13 C 0.6724(3) 0.4376(4) 0.5300(4) 0.0749(10) Uani 1 1 d . . . . .
H13A H 0.6529 0.4806 0.5148 0.090 Uiso 1 1 calc R . . . .
H13B H 0.6485 0.4106 0.5522 0.090 Uiso 1 1 calc R . . . .
C01R C 0.8586(3) 0.5825(4) 0.6151(4) 0.0570(18) Uani 1 1 d . . . . .
H01R H 0.8506 0.6087 0.6503 0.068 Uiso 1 1 calc R . . . .
C01S C 0.5591(3) 0.2228(4) 0.6567(4) 0.0586(19) Uani 1 1 d . . . . .
C01U C 0.6102(3) 0.1982(4) 0.6479(4) 0.065(2) Uani 1 1 d . . . . .
H01U H 0.6351 0.1661 0.6756 0.077 Uiso 1 1 calc R . . . .
C01W C 0.7422(4) 0.6200(5) 0.8021(5) 0.078(3) Uani 1 1 d . . . . .
C1AA C 1.0557(6) 0.2950(7) 0.5912(8) 0.0734(11) Uani 0.45 1 d D . P D 2
C01Y C 0.5338(4) 0.1691(4) 0.7552(5) 0.083(3) Uani 1 1 d . . . . .
H01Y H 0.5677 0.1427 0.7659 0.100 Uiso 1 1 calc R . . . .
C01Z C 0.9291(4) 0.3517(6) 0.8294(5) 0.1040(17) Uani 1 1 d . . . . .
C021 C 0.4476(4) 0.2016(5) 0.7785(5) 0.080(3) Uani 1 1 d . . . . .
H021 H 0.4219 0.1978 0.8060 0.096 Uiso 1 1 calc R . . . .
C022 C 0.9214(4) 0.3012(5) 0.8809(5) 0.1040(17) Uani 1 1 d . . . . .
H02A H 0.8827 0.3055 0.8865 0.156 Uiso 1 1 calc GR . . . .
H02B H 0.9501 0.3091 0.9251 0.156 Uiso 1 1 calc GR . . . .
H02C H 0.9265 0.2563 0.8646 0.156 Uiso 1 1 calc GR . . . .
C023 C 0.9645(4) 0.5822(4) 0.6841(4) 0.0879(19) Uani 1 1 d D . . . .
C024 C 0.4969(4) 0.1638(5) 0.7944(5) 0.092(3) Uani 1 1 d . . . . .
H024 H 0.5051 0.1342 0.8325 0.110 Uiso 1 1 calc R . . . .
C025 C 0.9880(4) 0.3407(6) 0.8186(5) 0.1040(17) Uani 1 1 d . . . . .
H02D H 0.9913 0.2944 0.8047 0.156 Uiso 1 1 calc GR . . . .
H02E H 1.0180 0.3499 0.8615 0.156 Uiso 1 1 calc GR . . . .
H02F H 0.9928 0.3708 0.7825 0.156 Uiso 1 1 calc GR . . . .
C026 C 0.6916(5) 0.6093(6) 0.8318(6) 0.121(4) Uani 1 1 d . . . . .
H02G H 0.6945 0.6404 0.8698 0.182 Uiso 1 1 calc GR . . . .
H02H H 0.6923 0.5634 0.8486 0.182 Uiso 1 1 calc GR . . . .
H02I H 0.6554 0.6170 0.7959 0.182 Uiso 1 1 calc GR . . . .
C027 C 0.7428(6) 0.6921(5) 0.7857(6) 0.126(4) Uani 1 1 d . . . . .
H02J H 0.7086 0.7030 0.7479 0.189 Uiso 1 1 calc GR . . . .
H02K H 0.7775 0.7025 0.7719 0.189 Uiso 1 1 calc GR . . . .
H02L H 0.7426 0.7185 0.8263 0.189 Uiso 1 1 calc GR . . . .
C028 C 0.7948(4) 0.3438(4) 0.4133(5) 0.0848(12) Uani 1 1 d D . . . .
H02M H 0.7661 0.3780 0.3911 0.102 Uiso 1 1 calc R . . . .
H02N H 0.8269 0.3456 0.3921 0.102 Uiso 1 1 calc R . . . .
C19 C 0.4133(9) 0.1683(10) 0.4277(12) 0.097(3) Uani 0.5 1 d D . P C 2
H19 H 0.4289 0.1580 0.3909 0.117 Uiso 0.5 1 calc R . P C 2
C02B C 0.7977(5) 0.6048(7) 0.8566(6) 0.149(5) Uani 1 1 d . . . . .
H02O H 0.8006 0.6330 0.8969 0.223 Uiso 1 1 calc GR . . . .
H02P H 0.8303 0.6138 0.8384 0.223 Uiso 1 1 calc GR . . . .
H02Q H 0.7981 0.5578 0.8698 0.223 Uiso 1 1 calc GR . . . .
C02C C 0.7677(4) 0.2763(4) 0.4030(4) 0.0848(12) Uani 1 1 d D . . . .
H02R H 0.7361 0.2732 0.4250 0.102 Uiso 1 1 calc R . . . .
H02S H 0.7964 0.2411 0.4222 0.102 Uiso 1 1 calc R . . . .
C20 C 0.3731(8) 0.1298(11) 0.4387(11) 0.097(3) Uani 0.5 1 d D . P C 2
H20 H 0.3564 0.0950 0.4077 0.117 Uiso 0.5 1 calc R . P C 2
C02F C 0.9284(4) 0.4222(6) 0.8590(5) 0.1040(17) Uani 1 1 d . . . . .
H02T H 0.9312 0.4553 0.8245 0.156 Uiso 1 1 calc GR . . . .
H02U H 0.9611 0.4274 0.9001 0.156 Uiso 1 1 calc GR . . . .
H02V H 0.8924 0.4289 0.8711 0.156 Uiso 1 1 calc GR . . . .
C3 C 1.0755(7) 0.3173(8) 0.6666(8) 0.0734(11) Uani 0.45 1 d D . P D 2
H3A H 1.0516 0.2957 0.6920 0.110 Uiso 0.45 1 calc GR . P D 2
H3B H 1.0717 0.3658 0.6691 0.110 Uiso 0.45 1 calc GR . P D 2
H3C H 1.1158 0.3046 0.6868 0.110 Uiso 0.45 1 calc GR . P D 2
C4 C 1.0095(8) 0.5254(10) 0.7049(13) 0.0879(19) Uani 0.45 1 d D . P E 2
H4A H 1.0355 0.5270 0.6757 0.132 Uiso 0.45 1 calc GR . P E 2
H4B H 0.9897 0.4823 0.6992 0.132 Uiso 0.45 1 calc GR . P E 2
H4C H 1.0318 0.5311 0.7531 0.132 Uiso 0.45 1 calc GR . P E 2
C0 C 1.0621(7) 0.2185(6) 0.5888(10) 0.0734(11) Uani 0.45 1 d D . P D 2
H0A H 1.0987 0.2049 0.6211 0.110 Uiso 0.45 1 calc GR . P D 2
H0B H 1.0613 0.2048 0.5422 0.110 Uiso 0.45 1 calc GR . P D 2
H0C H 1.0302 0.1971 0.6016 0.110 Uiso 0.45 1 calc GR . P D 2
C02K C 0.7441(3) 0.2698(5) 0.3237(4) 0.0848(12) Uani 1 1 d D . . . .
H02W H 0.7690 0.2398 0.3067 0.127 Uiso 1 1 calc GR . . . .
H02X H 0.7435 0.3138 0.3025 0.127 Uiso 1 1 calc GR . . . .
H02Y H 0.7049 0.2516 0.3117 0.127 Uiso 1 1 calc GR . . . .
C0AA C 1.0908(8) 0.3302(8) 0.5494(9) 0.0734(11) Uani 0.45 1 d D . P D 2
H0AA H 1.0848 0.3784 0.5504 0.110 Uiso 0.45 1 calc GR . P D 2
H0AB H 1.0784 0.3144 0.5018 0.110 Uiso 0.45 1 calc GR . P D 2
H0AC H 1.1318 0.3202 0.5694 0.110 Uiso 0.45 1 calc GR . P D 2
C10 C 0.9938(9) 0.6464(9) 0.6686(12) 0.0879(19) Uani 0.45 1 d D . P E 2
H10A H 1.0326 0.6497 0.7005 0.132 Uiso 0.45 1 calc GR . P E 2
H10B H 0.9711 0.6853 0.6744 0.132 Uiso 0.45 1 calc GR . P E 2
H10C H 0.9964 0.6449 0.6213 0.132 Uiso 0.45 1 calc GR . P E 2
C4B C 0.9419(9) 0.5916(12) 0.7475(9) 0.0879(19) Uani 0.45 1 d D . P E 2
H4BA H 0.9221 0.5509 0.7551 0.132 Uiso 0.45 1 calc GR . P E 2
H4BB H 0.9149 0.6292 0.7395 0.132 Uiso 0.45 1 calc GR . P E 2
H4BC H 0.9743 0.6007 0.7881 0.132 Uiso 0.45 1 calc GR . P E 2
C5 C 1.0722(6) 0.2518(6) 0.6488(8) 0.0734(11) Uani 0.55 1 d D . P D 1
H5A H 1.0613 0.2617 0.6907 0.110 Uiso 0.55 1 calc GR . P D 1
H5B H 1.1134 0.2412 0.6609 0.110 Uiso 0.55 1 calc GR . P D 1
H5C H 1.0499 0.2135 0.6253 0.110 Uiso 0.55 1 calc GR . P D 1
C6 C 1.0864(5) 0.3735(6) 0.6428(7) 0.0734(11) Uani 0.55 1 d D . P D 1
H6A H 1.0810 0.4131 0.6135 0.110 Uiso 0.55 1 calc GR . P D 1
H6B H 1.1276 0.3654 0.6632 0.110 Uiso 0.55 1 calc GR . P D 1
H6C H 1.0680 0.3805 0.6795 0.110 Uiso 0.55 1 calc GR . P D 1
C7 C 1.0595(5) 0.3138(6) 0.6002(7) 0.0734(11) Uani 0.55 1 d D . P D 1
C8 C 1.0859(7) 0.2990(7) 0.5398(7) 0.0734(11) Uani 0.55 1 d D . P D 1
H8A H 1.0679 0.2589 0.5153 0.110 Uiso 0.55 1 calc GR . P D 1
H8B H 1.1274 0.2919 0.5582 0.110 Uiso 0.55 1 calc GR . P D 1
H8C H 1.0788 0.3369 0.5080 0.110 Uiso 0.55 1 calc GR . P D 1
C11 C 1.0115(6) 0.6211(9) 0.6585(9) 0.0879(19) Uani 0.55 1 d D . P E 1
H11A H 1.0430 0.6350 0.6982 0.132 Uiso 0.55 1 calc GR . P E 1
H11B H 0.9940 0.6605 0.6322 0.132 Uiso 0.55 1 calc GR . P E 1
H11C H 1.0267 0.5918 0.6291 0.132 Uiso 0.55 1 calc GR . P E 1
C4A C 0.9483(7) 0.6310(9) 0.7337(8) 0.0879(19) Uani 0.55 1 d D . P E 1
H4AA H 0.9269 0.6072 0.7608 0.132 Uiso 0.55 1 calc GR . P E 1
H4AB H 0.9242 0.6666 0.7074 0.132 Uiso 0.55 1 calc GR . P E 1
H4AC H 0.9833 0.6502 0.7645 0.132 Uiso 0.55 1 calc GR . P E 1
C12 C 0.9942(7) 0.5180(8) 0.7192(10) 0.0879(19) Uani 0.55 1 d D . P E 1
H12A H 1.0121 0.4947 0.6881 0.132 Uiso 0.55 1 calc GR . P E 1
H12B H 0.9655 0.4889 0.7301 0.132 Uiso 0.55 1 calc GR . P E 1
H12C H 1.0238 0.5298 0.7617 0.132 Uiso 0.55 1 calc GR . P E 1
C17 C 0.6844(3) 0.4003(4) 0.4701(4) 0.0749(10) Uani 1 1 d D . . . .
H17A H 0.7125 0.4262 0.4533 0.090 Uiso 1 1 calc R . . . .
H17B H 0.7024 0.3569 0.4871 0.090 Uiso 1 1 calc R . . . .
C18 C 0.6332(3) 0.3881(4) 0.4124(4) 0.0749(10) Uani 1 1 d D . . . .
H18A H 0.6435 0.3599 0.3783 0.112 Uiso 1 1 calc GR . . . .
H18B H 0.6179 0.4307 0.3913 0.112 Uiso 1 1 calc GR . . . .
H18C H 0.6039 0.3655 0.4291 0.112 Uiso 1 1 calc GR . . . .
C9A C 0.3560(8) 0.1415(10) 0.4966(11) 0.097(3) Uani 0.5 1 d D . P C 2
H9A H 0.3299 0.1121 0.5092 0.117 Uiso 0.5 1 calc R . P C 2
C1C C 0.3774(9) 0.1974(10) 0.5367(13) 0.097(3) Uani 0.5 1 d D . P C 2
H1C H 0.3607 0.2079 0.5725 0.117 Uiso 0.5 1 calc R . P C 2

loop_
_atom_site_aniso_label
_atom_site_aniso_U_11
_atom_site_aniso_U_22
_atom_site_aniso_U_33
_atom_site_aniso_U_23
_atom_site_aniso_U_13
_atom_site_aniso_U_12
Ir1 0.03622(15) 0.04466(18) 0.05461(18) 0.01185(13) 0.01606(11) 0.00257(12)
Cl00 0.148(3) 0.149(3) 0.266(5) -0.122(4) 0.035(3) -0.041(3)
O003 0.073(2) 0.079(3) 0.067(2) -0.019(2) 0.0124(17) 0.024(2)
O004 0.039(2) 0.051(3) 0.058(3) 0.005(2) 0.018(2) 0.004(2)
O005 0.041(2) 0.047(3) 0.058(3) 0.002(2) 0.011(2) 0.000(2)
O006 0.066(2) 0.094(3) 0.092(3) -0.027(3) 0.020(2) 0.008(2)
N2 0.037(3) 0.042(3) 0.051(3) 0.008(3) 0.014(2) -0.002(2)
N1 0.040(3) 0.044(3) 0.069(4) 0.014(3) 0.018(3) -0.001(3)
N009 0.036(3) 0.057(4) 0.055(4) 0.012(3) 0.011(3) -0.003(3)
N3 0.040(3) 0.050(3) 0.049(3) 0.010(3) 0.019(2) 0.012(3)
N00B 0.033(3) 0.049(3) 0.070(4) 0.004(3) 0.018(3) 0.001(3)
N00C 0.038(3) 0.046(4) 0.069(4) 0.001(3) 0.020(3) 0.004(3)
N00D 0.030(3) 0.058(4) 0.067(4) 0.000(3) 0.018(3) 0.004(3)
N4 0.049(3) 0.058(4) 0.074(4) -0.003(3) 0.022(3) -0.007(3)
C01V 0.083(6) 0.082(7) 0.085(6) -0.008(5) 0.039(5) -0.014(5)
C1A 0.085(5) 0.094(6) 0.122(5) -0.034(5) 0.044(4) -0.023(5)
C1B 0.085(5) 0.094(6) 0.122(5) -0.034(5) 0.044(4) -0.023(5)
C9B 0.085(5) 0.094(6) 0.122(5) -0.034(5) 0.044(4) -0.023(5)
C9 0.085(5) 0.094(6) 0.122(5) -0.034(5) 0.044(4) -0.023(5)
C00F 0.027(3) 0.053(4) 0.049(4) -0.001(3) 0.003(3) 0.005(3)
C00G 0.042(4) 0.042(4) 0.084(5) 0.001(4) 0.018(4) 0.008(3)
C1 0.052(4) 0.049(4) 0.056(4) 0.014(3) 0.021(3) -0.010(3)
C00I 0.062(4) 0.054(4) 0.063(5) 0.020(4) 0.034(4) 0.008(4)
C00J 0.034(3) 0.059(5) 0.051(4) -0.005(3) 0.016(3) 0.012(3)
C00K 0.028(3) 0.079(5) 0.052(4) -0.006(4) 0.013(3) -0.001(3)
C2 0.039(3) 0.054(4) 0.046(4) 0.022(3) 0.015(3) 0.004(3)
C00M 0.047(4) 0.046(4) 0.077(5) -0.013(4) 0.017(4) -0.002(3)
C00N 0.041(4) 0.048(4) 0.066(5) 0.005(3) 0.026(3) 0.014(3)
C00O 0.040(3) 0.048(4) 0.055(4) 0.010(3) 0.020(3) 0.008(3)
C00P 0.039(3) 0.055(4) 0.061(4) 0.006(4) 0.017(3) 0.006(3)
C00Q 0.059(4) 0.070(5) 0.052(4) 0.016(4) 0.028(4) 0.019(4)
C00R 0.045(4) 0.056(5) 0.063(5) 0.007(4) 0.021(3) 0.013(3)
C00S 0.041(4) 0.047(4) 0.057(4) 0.007(3) 0.022(3) -0.001(3)
C00T 0.038(3) 0.057(4) 0.062(4) 0.008(4) 0.017(3) 0.002(3)
C00U 0.039(4) 0.048(4) 0.082(5) -0.007(4) 0.026(4) -0.005(3)
C00V 0.040(3) 0.036(4) 0.058(4) 0.010(3) 0.015(3) 0.000(3)
C00W 0.036(3) 0.050(4) 0.063(4) -0.004(4) 0.021(3) 0.007(3)
C00X 0.038(3) 0.058(5) 0.065(5) -0.002(4) 0.023(3) -0.004(3)
C00Y 0.029(3) 0.065(5) 0.064(5) 0.015(4) 0.013(3) -0.002(3)
C00Z 0.045(4) 0.057(5) 0.067(5) 0.011(4) 0.015(3) -0.004(4)
C010 0.042(4) 0.041(4) 0.058(4) 0.009(3) 0.016(3) 0.002(3)
C011 0.040(4) 0.043(4) 0.063(4) 0.003(3) 0.022(3) 0.003(3)
C012 0.051(4) 0.058(5) 0.053(4) -0.001(4) 0.018(3) 0.002(4)
C013 0.036(3) 0.056(5) 0.083(5) 0.011(4) 0.023(4) 0.012(3)
C014 0.052(4) 0.055(5) 0.079(5) -0.004(4) 0.033(4) 0.005(4)
C015 0.039(4) 0.060(5) 0.065(5) -0.006(4) 0.019(3) 0.016(3)
C016 0.042(3) 0.048(4) 0.050(4) 0.005(3) 0.009(3) -0.002(3)
C017 0.0458(17) 0.072(3) 0.109(3) 0.028(2) 0.0328(19) 0.0191(18)
C018 0.048(4) 0.059(5) 0.057(4) 0.004(4) 0.015(3) 0.004(4)
C019 0.036(3) 0.061(5) 0.062(4) -0.013(4) 0.015(3) -0.004(3)
C01A 0.0458(17) 0.072(3) 0.109(3) 0.028(2) 0.0328(19) 0.0191(18)
C01B 0.058(5) 0.059(5) 0.073(5) 0.020(4) 0.024(4) 0.011(4)
C01C 0.039(3) 0.047(4) 0.065(5) 0.012(4) 0.018(3) 0.004(3)
C01D 0.043(3) 0.040(4) 0.059(4) 0.009(3) 0.020(3) 0.005(3)
C01E 0.0458(17) 0.072(3) 0.109(3) 0.028(2) 0.0328(19) 0.0191(18)
C01F 0.039(4) 0.070(5) 0.065(5) 0.010(4) 0.022(3) 0.010(4)
C01G 0.057(4) 0.045(4) 0.073(5) -0.005(4) 0.032(4) -0.003(3)
C01H 0.053(4) 0.051(4) 0.076(5) 0.006(4) 0.030(4) 0.013(3)
C01I 0.054(4) 0.065(5) 0.061(5) -0.001(4) 0.017(4) -0.009(4)
C01J 0.047(4) 0.066(5) 0.052(4) 0.013(4) 0.018(3) 0.006(4)
C01K 0.055(4) 0.065(5) 0.053(4) 0.004(4) 0.011(3) 0.018(4)
C01L 0.036(3) 0.065(5) 0.052(4) 0.009(4) 0.012(3) -0.001(3)
C01M 0.042(4) 0.078(5) 0.050(4) 0.016(4) 0.007(3) -0.007(4)
C01N 0.050(4) 0.072(5) 0.078(5) 0.023(4) 0.025(4) -0.001(4)
C01O 0.049(4) 0.067(5) 0.075(5) -0.006(4) 0.028(4) -0.002(4)
C01P 0.050(4) 0.050(4) 0.078(5) 0.000(4) 0.033(4) 0.001(4)
C13 0.073(2) 0.079(3) 0.067(2) -0.019(2) 0.0124(17) 0.024(2)
C01R 0.061(4) 0.055(5) 0.061(5) -0.003(4) 0.027(4) 0.002(4)
C01S 0.056(4) 0.055(5) 0.071(5) 0.019(4) 0.027(4) 0.013(4)
C01U 0.050(4) 0.057(5) 0.087(6) 0.027(4) 0.019(4) 0.011(4)
C01W 0.077(6) 0.075(6) 0.086(6) -0.038(5) 0.030(5) -0.013(5)
C1AA 0.0458(17) 0.072(3) 0.109(3) 0.028(2) 0.0328(19) 0.0191(18)
C01Y 0.086(6) 0.068(6) 0.099(7) 0.047(5) 0.032(5) 0.021(5)
C01Z 0.064(3) 0.141(5) 0.092(4) -0.001(3) -0.004(3) -0.005(3)
C021 0.071(6) 0.097(7) 0.082(6) 0.035(5) 0.037(5) 0.000(5)
C022 0.064(3) 0.141(5) 0.092(4) -0.001(3) -0.004(3) -0.005(3)
C023 0.065(4) 0.108(5) 0.084(4) -0.014(4) 0.010(3) -0.002(3)
C024 0.091(7) 0.087(7) 0.101(7) 0.058(6) 0.032(6) 0.001(6)
C025 0.064(3) 0.141(5) 0.092(4) -0.001(3) -0.004(3) -0.005(3)
C026 0.131(9) 0.135(10) 0.129(9) -0.064(8) 0.088(8) -0.024(8)
C027 0.171(13) 0.094(9) 0.122(10) -0.056(7) 0.057(9) -0.019(8)
C028 0.066(2) 0.094(3) 0.092(3) -0.027(3) 0.020(2) 0.008(2)
C19 0.085(5) 0.094(6) 0.122(5) -0.034(5) 0.044(4) -0.023(5)
C02B 0.119(9) 0.191(14) 0.108(9) -0.091(9) -0.015(7) -0.001(9)
C02C 0.066(2) 0.094(3) 0.092(3) -0.027(3) 0.020(2) 0.008(2)
C20 0.085(5) 0.094(6) 0.122(5) -0.034(5) 0.044(4) -0.023(5)
C02F 0.064(3) 0.141(5) 0.092(4) -0.001(3) -0.004(3) -0.005(3)
C3 0.0458(17) 0.072(3) 0.109(3) 0.028(2) 0.0328(19) 0.0191(18)
C4 0.065(4) 0.108(5) 0.084(4) -0.014(4) 0.010(3) -0.002(3)
C0 0.0458(17) 0.072(3) 0.109(3) 0.028(2) 0.0328(19) 0.0191(18)
C02K 0.066(2) 0.094(3) 0.092(3) -0.027(3) 0.020(2) 0.008(2)
C0AA 0.0458(17) 0.072(3) 0.109(3) 0.028(2) 0.0328(19) 0.0191(18)
C10 0.065(4) 0.108(5) 0.084(4) -0.014(4) 0.010(3) -0.002(3)
C4B 0.065(4) 0.108(5) 0.084(4) -0.014(4) 0.010(3) -0.002(3)
C5 0.0458(17) 0.072(3) 0.109(3) 0.028(2) 0.0328(19) 0.0191(18)
C6 0.0458(17) 0.072(3) 0.109(3) 0.028(2) 0.0328(19) 0.0191(18)
C7 0.0458(17) 0.072(3) 0.109(3) 0.028(2) 0.0328(19) 0.0191(18)
C8 0.0458(17) 0.072(3) 0.109(3) 0.028(2) 0.0328(19) 0.0191(18)
C11 0.065(4) 0.108(5) 0.084(4) -0.014(4) 0.010(3) -0.002(3)
C4A 0.065(4) 0.108(5) 0.084(4) -0.014(4) 0.010(3) -0.002(3)
C12 0.065(4) 0.108(5) 0.084(4) -0.014(4) 0.010(3) -0.002(3)
C17 0.073(2) 0.079(3) 0.067(2) -0.019(2) 0.0124(17) 0.024(2)
C18 0.073(2) 0.079(3) 0.067(2) -0.019(2) 0.0124(17) 0.024(2)
C9A 0.085(5) 0.094(6) 0.122(5) -0.034(5) 0.044(4) -0.023(5)
C1C 0.085(5) 0.094(6) 0.122(5) -0.034(5) 0.044(4) -0.023(5)

loop_
_atom_type_symbol
_atom_type_description
_atom_type_scat_dispersion_real
_atom_type_scat_dispersion_imag
_atom_type_scat_source
C C 0.0033 0.0016 'International Tables Vol C Tables 4.2.6.8 and 6.1.1.4'
H H 0.0000 0.0000 'International Tables Vol C Tables 4.2.6.8 and 6.1.1.4'
Cl Cl 0.1484 0.1585 'International Tables Vol C Tables 4.2.6.8 and 6.1.1.4'
Ir Ir -1.4442 7.9887 'International Tables Vol C Tables 4.2.6.8 and 6.1.1.4'
N N 0.0061 0.0033 'International Tables Vol C Tables 4.2.6.8 and 6.1.1.4'
O O 0.0106 0.0060 'International Tables Vol C Tables 4.2.6.8 and 6.1.1.4'

loop_
_geom_angle_atom_site_label_1
_geom_angle_atom_site_label_2
_geom_angle_atom_site_label_3
_geom_angle
_geom_angle_site_symmetry_1
_geom_angle_site_symmetry_3
_geom_angle_publ_flag
N2 Ir1 N1 170.8(2) 3_666 . ?
N2 Ir1 N3 90.30(19) 3_666 . ?
N2 Ir1 N4 97.2(2) 3_666 . ?
N1 Ir1 N3 96.4(2) . . ?
N1 Ir1 N4 89.2(2) . . ?
N3 Ir1 N4 87.8(2) . . ?
C1 Ir1 N2 93.0(2) . 3_666 ?
C1 Ir1 N1 80.2(2) . . ?
C1 Ir1 N3 176.6(2) . . ?
C1 Ir1 N4 92.6(3) . . ?
C1 Ir1 C2 87.4(3) . 3_666 ?
C2 Ir1 N2 80.4(2) 3_666 3_666 ?
C2 Ir1 N1 93.1(2) 3_666 . ?
C2 Ir1 N3 92.3(2) 3_666 . ?
C2 Ir1 N4 177.6(2) 3_666 . ?
C00J O003 C13 114.0(5) . . ?
C00V O004 C01F 114.2(5) . . ?
C010 O005 C00G 112.5(5) . . ?
C015 O006 C028 114.2(5) . . ?
N009 N2 Ir1 132.1(5) . 3_666 ?
N009 N2 C01C 111.8(5) . . ?
C01C N2 Ir1 115.8(4) . 3_666 ?
N00D N1 Ir1 132.2(4) . . ?
N00D N1 C01S 112.3(5) . . ?
C01S N1 Ir1 115.5(4) . . ?
N2 N009 N00B 104.7(5) . . ?
C00T N3 Ir1 121.0(4) . . ?
C01J N3 Ir1 123.1(4) . . ?
C01J N3 C00T 116.0(6) . . ?
N009 N00B C00Y 118.9(5) . . ?
C01P N00B N009 111.8(5) . . ?
C01P N00B C00Y 128.8(6) . . ?
N00D N00C C00M 120.5(6) . . ?
C01U N00C N00D 113.3(5) . . ?
C01U N00C C00M 125.9(6) . . ?
N1 N00D N00C 104.1(5) . . ?
C01V N4 Ir1 120.7(4) . . ?
C01V N4 C9 120.0 . . ?
C9 N4 Ir1 118.8(3) . . ?
C1C N4 Ir1 126.7(10) . . ?
C1C N4 C01V 112.6(11) . . ?
N4 C01V H01V 120.0 . . ?
N4 C01V H01A 119.1 . . ?
N4 C01V C19 121.7(12) . . ?
C1A C01V N4 120.0 . . ?
C1A C01V H01V 120.0 . . ?
C19 C01V H01A 119.1 . . ?
C01V C1A H1A 120.0 . . ?
C1B C1A C01V 120.0 . . ?
C1B C1A H1A 120.0 . . ?
C1A C1B H1B 120.0 . . ?
C1A C1B C9B 120.0 . . ?
C9B C1B H1B 120.0 . . ?
C1B C9B H9B 120.0 . . ?
C9 C9B C1B 120.0 . . ?
C9 C9B H9B 120.0 . . ?
N4 C9 H9 120.0 . . ?
C9B C9 N4 120.0 . . ?
C9B C9 H9 120.0 . . ?
C00J C00F C00X 120.1(6) . . ?
C00K C00F C00J 118.1(6) . . ?
C00K C00F C00X 121.6(6) . . ?
O005 C00G H00A 109.9 . . ?
O005 C00G H00B 109.9 . . ?
O005 C00G C00M 108.9(6) . . ?
H00A C00G H00B 108.3 . . ?
C00M C00G H00A 109.9 . . ?
C00M C00G H00B 109.9 . . ?
C01B C1 Ir1 114.7(5) . . ?
C01N C1 Ir1 129.9(6) . . ?
C01N C1 C01B 115.4(6) . . ?
C00Q C00I H00I 119.9 . . ?
C00Q C00I C00T 120.3(7) . . ?
C00T C00I H00I 119.9 . . ?
O003 C00J C00F 119.2(6) . . ?
O003 C00J C00W 119.5(6) . . ?
C00W C00J C00F 121.2(6) . . ?
C00F C00K H00K 118.8 . . ?
C00F C00K C019 122.5(7) . . ?
C019 C00K H00K 118.8 . . ?
C016 C2 Ir1 115.1(5) . 3_666 ?
C01L C2 Ir1 129.6(5) . 3_666 ?
C01L C2 C016 115.2(6) . . ?
N00C C00M C00G 112.4(6) . . ?
N00C C00M H00C 109.1 . . ?
N00C C00M H00D 109.1 . . ?
C00G C00M H00C 109.1 . . ?
C00G C00M H00D 109.1 . . ?
H00C C00M H00D 107.9 . . ?
C015 C00N C00R 120.3(6) . . ?
C01E C00N C00R 122.7(6) . . ?
C01E C00N C015 116.5(6) . . ?
C00P C00O C00R 118.8(5) . . ?
C00P C00O C00V 118.8(6) . . ?
C00V C00O C00R 122.2(6) . . ?
C00O C00P H00P 118.3 . . ?
C018 C00P C00O 123.4(6) . . ?
C018 C00P H00P 118.3 . . ?
C00I C00Q H00Q 120.7 . . ?
C00I C00Q C01K 118.7(7) . . ?
C01K C00Q H00Q 120.7 . . ?
C00N C00R C00O 110.6(5) . . ?
C00N C00R H00E 109.5 . . ?
C00N C00R H00F 109.5 . . ?
C00O C00R H00E 109.5 . . ?
C00O C00R H00F 109.5 . . ?
H00E C00R H00F 108.1 . . ?
C010 C00S C00X 121.7(6) . . ?
C010 C00S C012 118.6(6) . . ?
C012 C00S C00X 119.7(6) . . ?
N3 C00T C00I 122.3(6) . . ?
N3 C00T H00T 118.8 . . ?
C00I C00T H00T 118.8 . . ?
C00W C00U H00U 118.0 . . ?
C00W C00U C019 124.0(7) . . ?
C019 C00U H00U 118.0 . . ?
O004 C00V C00O 121.1(6) . . ?
O004 C00V C01D 119.2(5) . . ?
C01D C00V C00O 119.5(6) . . ?
C00J C00W C01H 119.0(6) . . ?
C00U C00W C00J 118.2(6) . . ?
C00U C00W C01H 122.5(7) . . ?
C00F C00X H00G 109.5 . . ?
C00F C00X H00H 109.5 . . ?
C00S C00X C00F 110.8(5) . . ?
C00S C00X H00G 109.5 . . ?
C00S C00X H00H 109.5 . . ?
H00G C00X H00H 108.1 . . ?
N00B C00Y H00J 109.0 . . ?
N00B C00Y H00L 109.0 . . ?
N00B C00Y C01F 112.8(5) . . ?
H00J C00Y H00L 107.8 . . ?
C01F C00Y H00J 109.0 . . ?
C01F C00Y H00L 109.0 . . ?
C012 C00Z C013 117.2(7) . . ?
C012 C00Z C01Z 121.1(8) . . ?
C013 C00Z C01Z 121.7(7) . . ?
O005 C010 C00S 118.3(5) . . ?
O005 C010 C011 120.7(6) . . ?
C011 C010 C00S 121.0(6) . . ?
C010 C011 C013 117.6(6) . . ?
C010 C011 C014 122.1(6) . . ?
C013 C011 C014 120.3(6) . . ?
C00S C012 H012 119.0 . . ?
C00Z C012 C00S 122.0(7) . . ?
C00Z C012 H012 119.0 . . ?
C00Z C013 C011 122.9(6) . . ?
C00Z C013 H013 118.6 . . ?
C011 C013 H013 118.6 . . ?
C011 C014 H01B 109.7 . . ?
C011 C014 H01C 109.7 . . ?
C011 C014 C01G 109.7(6) . . ?
H01B C014 H01C 108.2 . . ?
C01G C014 H01B 109.7 . . ?
C01G C014 H01C 109.7 . . ?
O006 C015 C00N 118.5(7) . . ?
C01G C015 O006 120.1(7) . . ?
C01G C015 C00N 121.3(6) . . ?
C2 C016 C01C 112.4(6) . . ?
C01O C016 C2 122.1(6) . . ?
C01O C016 C01C 125.5(6) . . ?
C01A C017 H017 119.8 . . ?
C01G C017 H017 119.8 . . ?
C01G C017 C01A 120.3(7) . . ?
C00P C018 C01R 116.4(6) . . ?
C00P C018 C023 120.7(6) . . ?
C01R C018 C023 122.8(7) . . ?
C00K C019 C01W 120.1(7) . . ?
C00U C019 C00K 115.9(6) . . ?
C00U C019 C01W 123.8(7) . . ?
C017 C01A C1AA 115.5(8) . . ?
C017 C01A C7 123.5(8) . . ?
C01E C01A C017 118.8(7) . . ?
C01E C01A C1AA 125.4(8) . . ?
C01E C01A C7 117.1(8) . . ?
C01S C01B C1 113.2(6) . . ?
C01Y C01B C1 121.0(7) . . ?
C01Y C01B C01S 125.8(7) . . ?
N2 C01C C016 116.3(6) . . ?
N2 C01C C01P 106.3(6) . . ?
C01P C01C C016 137.4(7) . . ?
C00V C01D C01H 122.1(6) . . ?
C01R C01D C00V 118.8(6) . . ?
C01R C01D C01H 119.0(6) . . ?
C00N C01E H01E 118.5 . . ?
C01A C01E C00N 123.1(7) . . ?
C01A C01E H01E 118.5 . . ?
O004 C01F C00Y 114.1(5) . . ?
O004 C01F H01D 108.7 . . ?
O004 C01F H01F 108.7 . . ?
C00Y C01F H01D 108.7 . . ?
C00Y C01F H01F 108.7 . . ?
H01D C01F H01F 107.6 . . ?
C015 C01G C014 120.4(7) . . ?
C015 C01G C017 119.6(7) . . ?
C017 C01G C014 119.8(7) . . ?
C00W C01H C01D 110.7(6) . . ?
C00W C01H H01G 109.5 . . ?
C00W C01H H01H 109.5 . . ?
C01D C01H H01G 109.5 . . ?
C01D C01H H01H 109.5 . . ?
H01G C01H H01H 108.1 . . ?
C01M C01I H01I 121.0 . . ?
C01M C01I C01O 117.9(7) . . ?
C01O C01I H01I 121.0 . . ?
N3 C01J H01J 118.1 . . ?
N3 C01J C01K 123.8(6) . . ?
C01K C01J H01J 118.1 . . ?
C00Q C01K H01K 120.5 . . ?
C01J C01K C00Q 118.9(7) . . ?
C01J C01K H01K 120.5 . . ?
C2 C01L H01L 119.0 . . ?
C01M C01L C2 122.0(7) . . ?
C01M C01L H01L 119.0 . . ?
C01I C01M H01M 119.2 . . ?
C01L C01M C01I 121.7(7) . . ?
C01L C01M H01M 119.2 . . ?
C1 C01N H01N 119.1 . . ?
C021 C01N C1 121.7(7) . . ?
C021 C01N H01N 119.1 . . ?
C016 C01O C01I 121.1(7) . . ?
C016 C01O H01O 119.5 . . ?
C01I C01O H01O 119.5 . . ?
N00B C01P C01C 105.3(6) . . ?
N00B C01P H01P 127.4 . . ?
C01C C01P H01P 127.4 . . ?
O003 C13 H13A 111.2 . . ?
O003 C13 H13B 111.2 . . ?
O003 C13 C17 102.6(6) . . ?
H13A C13 H13B 109.2 . . ?
C17 C13 H13A 111.2 . . ?
C17 C13 H13B 111.2 . . ?
C018 C01R H01R 118.6 . . ?
C01D C01R C018 122.8(7) . . ?
C01D C01R H01R 118.6 . . ?
N1 C01S C01B 116.3(6) . . ?
N1 C01S C01U 104.8(6) . . ?
C01U C01S C01B 138.7(7) . . ?
N00C C01U C01S 105.6(6) . . ?
N00C C01U H01U 127.2 . . ?
C01S C01U H01U 127.2 . . ?
C019 C01W C026 110.7(7) . . ?
C027 C01W C019 113.0(8) . . ?
C027 C01W C026 106.6(9) . . ?
C027 C01W C02B 107.3(9) . . ?
C02B C01W C019 109.7(7) . . ?
C02B C01W C026 109.3(9) . . ?
C3 C1AA C01A 101.9(11) . . ?
C3 C1AA C0 108.3(11) . . ?
C0 C1AA C01A 114.6(11) . . ?
C0AA C1AA C01A 109.6(12) . . ?
C0AA C1AA C3 110.7(11) . . ?
C0AA C1AA C0 111.4(11) . . ?
C01B C01Y H01Y 119.5 . . ?
C024 C01Y C01B 121.0(8) . . ?
C024 C01Y H01Y 119.5 . . ?
C00Z C01Z C025 113.8(9) . . ?
C00Z C01Z C02F 111.0(8) . . ?
C022 C01Z C00Z 106.9(8) . . ?
C022 C01Z C025 108.1(9) . . ?
C022 C01Z C02F 109.3(9) . . ?
C025 C01Z C02F 107.7(9) . . ?
C01N C021 H021 119.3 . . ?
C01N C021 C024 121.4(8) . . ?
C024 C021 H021 119.3 . . ?
C01Z C022 H02A 109.5 . . ?
C01Z C022 H02B 109.5 . . ?
C01Z C022 H02C 109.5 . . ?
H02A C022 H02B 109.5 . . ?
H02A C022 H02C 109.5 . . ?
H02B C022 H02C 109.5 . . ?
C018 C023 C4 112.0(11) . . ?
C018 C023 C10 109.6(10) . . ?
C018 C023 C4B 109.8(10) . . ?
C018 C023 C11 108.6(9) . . ?
C018 C023 C4A 114.4(9) . . ?
C018 C023 C12 109.4(10) . . ?
C10 C023 C4 109.8(12) . . ?
C10 C023 C4B 111.0(13) . . ?
C4B C023 C4 104.5(13) . . ?
C4A C023 C11 104.1(11) . . ?
C4A C023 C12 113.7(11) . . ?
C12 C023 C11 106.1(10) . . ?
C01Y C024 C021 119.4(8) . . ?
C01Y C024 H024 120.3 . . ?
C021 C024 H024 120.3 . . ?
C01Z C025 H02D 109.5 . . ?
C01Z C025 H02E 109.5 . . ?
C01Z C025 H02F 109.5 . . ?
H02D C025 H02E 109.5 . . ?
H02D C025 H02F 109.5 . . ?
H02E C025 H02F 109.5 . . ?
C01W C026 H02G 109.5 . . ?
C01W C026 H02H 109.5 . . ?
C01W C026 H02I 109.5 . . ?
H02G C026 H02H 109.5 . . ?
H02G C026 H02I 109.5 . . ?
H02H C026 H02I 109.5 . . ?
C01W C027 H02J 109.5 . . ?
C01W C027 H02K 109.5 . . ?
C01W C027 H02L 109.5 . . ?
H02J C027 H02K 109.5 . . ?
H02J C027 H02L 109.5 . . ?
H02K C027 H02L 109.5 . . ?
O006 C028 H02M 109.9 . . ?
O006 C028 H02N 109.9 . . ?
H02M C028 H02N 108.3 . . ?
C02C C028 O006 108.8(7) . . ?
C02C C028 H02M 109.9 . . ?
C02C C028 H02N 109.9 . . ?
C01V C19 H19 119.1 . . ?
C20 C19 C01V 121.9(18) . . ?
C20 C19 H19 119.1 . . ?
C01W C02B H02O 109.5 . . ?
C01W C02B H02P 109.5 . . ?
C01W C02B H02Q 109.5 . . ?
H02O C02B H02P 109.5 . . ?
H02O C02B H02Q 109.5 . . ?
H02P C02B H02Q 109.5 . . ?
C028 C02C H02R 111.0 . . ?
C028 C02C H02S 111.0 . . ?
C028 C02C C02K 103.8(7) . . ?
H02R C02C H02S 109.0 . . ?
C02K C02C H02R 111.0 . . ?
C02K C02C H02S 111.0 . . ?
C19 C20 H20 121.2 . . ?
C19 C20 C9A 117.6(19) . . ?
C9A C20 H20 121.2 . . ?
C01Z C02F H02T 109.5 . . ?
C01Z C02F H02U 109.5 . . ?
C01Z C02F H02V 109.5 . . ?
H02T C02F H02U 109.5 . . ?
H02T C02F H02V 109.5 . . ?
H02U C02F H02V 109.5 . . ?
C1AA C3 H3A 109.5 . . ?
C1AA C3 H3B 109.5 . . ?
C1AA C3 H3C 109.5 . . ?
H3A C3 H3B 109.5 . . ?
H3A C3 H3C 109.5 . . ?
H3B C3 H3C 109.5 . . ?
C023 C4 H4A 109.5 . . ?
C023 C4 H4B 109.5 . . ?
C023 C4 H4C 109.5 . . ?
H4A C4 H4B 109.5 . . ?
H4A C4 H4C 109.5 . . ?
H4B C4 H4C 109.5 . . ?
C1AA C0 H0A 109.5 . . ?
C1AA C0 H0B 109.5 . . ?
C1AA C0 H0C 109.5 . . ?
H0A C0 H0B 109.5 . . ?
H0A C0 H0C 109.5 . . ?
H0B C0 H0C 109.5 . . ?
C02C C02K H02W 109.5 . . ?
C02C C02K H02X 109.5 . . ?
C02C C02K H02Y 109.5 . . ?
H02W C02K H02X 109.5 . . ?
H02W C02K H02Y 109.5 . . ?
H02X C02K H02Y 109.5 . . ?
C1AA C0AA H0AA 109.5 . . ?
C1AA C0AA H0AB 109.5 . . ?
C1AA C0AA H0AC 109.5 . . ?
H0AA C0AA H0AB 109.5 . . ?
H0AA C0AA H0AC 109.5 . . ?
H0AB C0AA H0AC 109.5 . . ?
C023 C10 H10A 109.5 . . ?
C023 C10 H10B 109.5 . . ?
C023 C10 H10C 109.5 . . ?
H10A C10 H10B 109.5 . . ?
H10A C10 H10C 109.5 . . ?
H10B C10 H10C 109.5 . . ?
C023 C4B H4BA 109.5 . . ?
C023 C4B H4BB 109.5 . . ?
C023 C4B H4BC 109.5 . . ?
H4BA C4B H4BB 109.5 . . ?
H4BA C4B H4BC 109.5 . . ?
H4BB C4B H4BC 109.5 . . ?
H5A C5 H5B 109.5 . . ?
H5A C5 H5C 109.5 . . ?
H5B C5 H5C 109.5 . . ?
C7 C5 H5A 109.5 . . ?
C7 C5 H5B 109.5 . . ?
C7 C5 H5C 109.5 . . ?
H6A C6 H6B 109.5 . . ?
H6A C6 H6C 109.5 . . ?
H6B C6 H6C 109.5 . . ?
C7 C6 H6A 109.5 . . ?
C7 C6 H6B 109.5 . . ?
C7 C6 H6C 109.5 . . ?
C5 C7 C01A 109.0(9) . . ?
C6 C7 C01A 113.2(9) . . ?
C6 C7 C5 107.0(10) . . ?
C6 C7 C8 113.2(10) . . ?
C8 C7 C01A 107.1(10) . . ?
C8 C7 C5 107.0(9) . . ?
C7 C8 H8A 109.5 . . ?
C7 C8 H8B 109.5 . . ?
C7 C8 H8C 109.5 . . ?
H8A C8 H8B 109.5 . . ?
H8A C8 H8C 109.5 . . ?
H8B C8 H8C 109.5 . . ?
C023 C11 H11A 109.5 . . ?
C023 C11 H11B 109.5 . . ?
C023 C11 H11C 109.5 . . ?
H11A C11 H11B 109.5 . . ?
H11A C11 H11C 109.5 . . ?
H11B C11 H11C 109.5 . . ?
C023 C4A H4AA 109.5 . . ?
C023 C4A H4AB 109.5 . . ?
C023 C4A H4AC 109.5 . . ?
H4AA C4A H4AB 109.5 . . ?
H4AA C4A H4AC 109.5 . . ?
H4AB C4A H4AC 109.5 . . ?
C023 C12 H12A 109.5 . . ?
C023 C12 H12B 109.5 . . ?
C023 C12 H12C 109.5 . . ?
H12A C12 H12B 109.5 . . ?
H12A C12 H12C 109.5 . . ?
H12B C12 H12C 109.5 . . ?
C13 C17 H17A 108.7 . . ?
C13 C17 H17B 108.7 . . ?
H17A C17 H17B 107.6 . . ?
C18 C17 C13 114.2(6) . . ?
C18 C17 H17A 108.7 . . ?
C18 C17 H17B 108.7 . . ?
C17 C18 H18A 109.5 . . ?
C17 C18 H18B 109.5 . . ?
C17 C18 H18C 109.5 . . ?
H18A C18 H18B 109.5 . . ?
H18A C18 H18C 109.5 . . ?
H18B C18 H18C 109.5 . . ?
C20 C9A H9A 120.5 . . ?
C20 C9A C1C 118.9(18) . . ?
C1C C9A H9A 120.5 . . ?
N4 C1C C9A 126.1(17) . . ?
N4 C1C H1C 117.0 . . ?
C9A C1C H1C 117.0 . . ?

loop_
_geom_bond_atom_site_label_1
_geom_bond_atom_site_label_2
_geom_bond_distance
_geom_bond_site_symmetry_2
_geom_bond_publ_flag
Ir1 N2 2.033(5) 3_666 ?
Ir1 N1 2.035(5) . ?
Ir1 N3 2.124(5) . ?
Ir1 N4 2.150(5) . ?
Ir1 C1 2.009(6) . ?
Ir1 C2 2.032(7) 3_666 ?
O003 C00J 1.370(8) . ?
O003 C13 1.424(9) . ?
O004 C00V 1.369(8) . ?
O004 C01F 1.432(8) . ?
O005 C00G 1.440(8) . ?
O005 C010 1.382(8) . ?
O006 C015 1.390(8) . ?
O006 C028 1.514(10) . ?
N2 Ir1 2.033(5) 3_666 ?
N2 N009 1.308(7) . ?
N2 C01C 1.357(8) . ?
N1 N00D 1.314(7) . ?
N1 C01S 1.356(8) . ?
N009 N00B 1.354(7) . ?
N3 C00T 1.372(8) . ?
N3 C01J 1.357(8) . ?
N00B C00Y 1.466(7) . ?
N00B C01P 1.341(9) . ?
N00C N00D 1.336(7) . ?
N00C C00M 1.480(8) . ?
N00C C01U 1.314(9) . ?
N4 C01V 1.3900 . ?
N4 C9 1.3900 . ?
N4 C1C 1.337(14) . ?
C01V H01V 0.9500 . ?
C01V H01A 0.9500 . ?
C01V C1A 1.3900 . ?
C01V C19 1.423(15) . ?
C1A H1A 0.9500 . ?
C1A C1B 1.3900 . ?
C1B H1B 0.9500 . ?
C1B C9B 1.3900 . ?
C9B H9B 0.9500 . ?
C9B C9 1.3900 . ?
C9 H9 0.9500 . ?
C00F C00J 1.404(9) . ?
C00F C00K 1.380(9) . ?
C00F C00X 1.525(9) . ?
C00G H00A 0.9900 . ?
C00G H00B 0.9900 . ?
C00G C00M 1.506(9) . ?
C1 C01B 1.443(10) . ?
C1 C01N 1.401(9) . ?
C00I H00I 0.9500 . ?
C00I C00Q 1.355(9) . ?
C00I C00T 1.375(9) . ?
C00J C00W 1.393(9) . ?
C00K H00K 0.9500 . ?
C00K C019 1.412(10) . ?
C2 Ir1 2.032(7) 3_666 ?
C2 C016 1.430(9) . ?
C2 C01L 1.385(9) . ?
C00M H00C 0.9900 . ?
C00M H00D 0.9900 . ?
C00N C00R 1.506(9) . ?
C00N C015 1.427(9) . ?
C00N C01E 1.389(9) . ?
C00O C00P 1.380(9) . ?
C00O C00R 1.522(9) . ?
C00O C00V 1.401(8) . ?
C00P H00P 0.9500 . ?
C00P C018 1.376(9) . ?
C00Q H00Q 0.9500 . ?
C00Q C01K 1.393(10) . ?
C00R H00E 0.9900 . ?
C00R H00F 0.9900 . ?
C00S C00X 1.504(8) . ?
C00S C010 1.394(9) . ?
C00S C012 1.397(9) . ?
C00T H00T 0.9500 . ?
C00U H00U 0.9500 . ?
C00U C00W 1.363(9) . ?
C00U C019 1.393(10) . ?
C00V C01D 1.397(9) . ?
C00W C01H 1.500(9) . ?
C00X H00G 0.9900 . ?
C00X H00H 0.9900 . ?
C00Y H00J 0.9900 . ?
C00Y H00L 0.9900 . ?
C00Y C01F 1.494(9) . ?
C00Z C012 1.385(9) . ?
C00Z C013 1.390(10) . ?
C00Z C01Z 1.517(11) . ?
C010 C011 1.391(9) . ?
C011 C013 1.397(10) . ?
C011 C014 1.522(9) . ?
C012 H012 0.9500 . ?
C013 H013 0.9500 . ?
C014 H01B 0.9900 . ?
C014 H01C 0.9900 . ?
C014 C01G 1.553(9) . ?
C015 C01G 1.364(10) . ?
C016 C01C 1.476(9) . ?
C016 C01O 1.363(10) . ?
C017 H017 0.9500 . ?
C017 C01A 1.405(10) . ?
C017 C01G 1.389(9) . ?
C018 C01R 1.391(9) . ?
C018 C023 1.512(11) . ?
C019 C01W 1.525(10) . ?
C01A C01E 1.358(10) . ?
C01A C1AA 1.552(15) . ?
C01A C7 1.570(13) . ?
C01B C01S 1.433(10) . ?
C01B C01Y 1.371(10) . ?
C01C C01P 1.372(9) . ?
C01D C01H 1.509(8) . ?
C01D C01R 1.386(9) . ?
C01E H01E 0.9500 . ?
C01F H01D 0.9900 . ?
C01F H01F 0.9900 . ?
C01H H01G 0.9900 . ?
C01H H01H 0.9900 . ?
C01I H01I 0.9500 . ?
C01I C01M 1.378(10) . ?
C01I C01O 1.379(9) . ?
C01J H01J 0.9500 . ?
C01J C01K 1.363(9) . ?
C01K H01K 0.9500 . ?
C01L H01L 0.9500 . ?
C01L C01M 1.377(10) . ?
C01M H01M 0.9500 . ?
C01N H01N 0.9500 . ?
C01N C021 1.364(10) . ?
C01O H01O 0.9500 . ?
C01P H01P 0.9500 . ?
C13 H13A 0.9900 . ?
C13 H13B 0.9900 . ?
C13 C17 1.522(10) . ?
C01R H01R 0.9500 . ?
C01S C01U 1.388(10) . ?
C01U H01U 0.9500 . ?
C01W C026 1.525(11) . ?
C01W C027 1.485(13) . ?
C01W C02B 1.509(13) . ?
C1AA C3 1.534(14) . ?
C1AA C0 1.546(13) . ?
C1AA C0AA 1.532(13) . ?
C01Y H01Y 0.9500 . ?
C01Y C024 1.359(12) . ?
C01Z C022 1.502(14) . ?
C01Z C025 1.520(13) . ?
C01Z C02F 1.539(14) . ?
C021 H021 0.9500 . ?
C021 C024 1.373(12) . ?
C022 H02A 0.9800 . ?
C022 H02B 0.9800 . ?
C022 H02C 0.9800 . ?
C023 C4 1.550(14) . ?
C023 C10 1.544(14) . ?
C023 C4B 1.547(13) . ?
C023 C11 1.584(12) . ?
C023 C4A 1.532(12) . ?
C023 C12 1.546(13) . ?
C024 H024 0.9500 . ?
C025 H02D 0.9800 . ?
C025 H02E 0.9800 . ?
C025 H02F 0.9800 . ?
C026 H02G 0.9800 . ?
C026 H02H 0.9800 . ?
C026 H02I 0.9800 . ?
C027 H02J 0.9800 . ?
C027 H02K 0.9800 . ?
C027 H02L 0.9800 . ?
C028 H02M 0.9900 . ?
C028 H02N 0.9900 . ?
C028 C02C 1.494(8) . ?
C19 H19 0.9500 . ?
C19 C20 1.31(2) . ?
C02B H02O 0.9800 . ?
C02B H02P 0.9800 . ?
C02B H02Q 0.9800 . ?
C02C H02R 0.9900 . ?
C02C H02S 0.9900 . ?
C02C C02K 1.554(10) . ?
C20 H20 0.9500 . ?
C20 C9A 1.373(16) . ?
C02F H02T 0.9800 . ?
C02F H02U 0.9800 . ?
C02F H02V 0.9800 . ?
C3 H3A 0.9800 . ?
C3 H3B 0.9800 . ?
C3 H3C 0.9800 . ?
C4 H4A 0.9800 . ?
C4 H4B 0.9800 . ?
C4 H4C 0.9800 . ?
C0 H0A 0.9800 . ?
C0 H0B 0.9800 . ?
C0 H0C 0.9800 . ?
C02K H02W 0.9800 . ?
C02K H02X 0.9800 . ?
C02K H02Y 0.9800 . ?
C0AA H0AA 0.9800 . ?
C0AA H0AB 0.9800 . ?
C0AA H0AC 0.9800 . ?
C10 H10A 0.9800 . ?
C10 H10B 0.9800 . ?
C10 H10C 0.9800 . ?
C4B H4BA 0.9800 . ?
C4B H4BB 0.9800 . ?
C4B H4BC 0.9800 . ?
C5 H5A 0.9800 . ?
C5 H5B 0.9800 . ?
C5 H5C 0.9800 . ?
C5 C7 1.564(12) . ?
C6 H6A 0.9800 . ?
C6 H6B 0.9800 . ?
C6 H6C 0.9800 . ?
C6 C7 1.511(12) . ?
C7 C8 1.562(12) . ?
C8 H8A 0.9800 . ?
C8 H8B 0.9800 . ?
C8 H8C 0.9800 . ?
C11 H11A 0.9800 . ?
C11 H11B 0.9800 . ?
C11 H11C 0.9800 . ?
C4A H4AA 0.9800 . ?
C4A H4AB 0.9800 . ?
C4A H4AC 0.9800 . ?
C12 H12A 0.9800 . ?
C12 H12B 0.9800 . ?
C12 H12C 0.9800 . ?
C17 H17A 0.9900 . ?
C17 H17B 0.9900 . ?
C17 C18 1.465(7) . ?
C18 H18A 0.9800 . ?
C18 H18B 0.9800 . ?
C18 H18C 0.9800 . ?
C9A H9A 0.9500 . ?
C9A C1C 1.396(16) . ?
C1C H1C 0.9500 . ?

loop_
_geom_torsion_atom_site_label_1
_geom_torsion_atom_site_label_2
_geom_torsion_atom_site_label_3
_geom_torsion_atom_site_label_4
_geom_torsion
_geom_torsion_site_symmetry_1
_geom_torsion_site_symmetry_2
_geom_torsion_site_symmetry_3
_geom_torsion_site_symmetry_4
_geom_torsion_publ_flag
Ir1 N2 N009 N00B -174.7(4) 3_666 . . . ?
Ir1 N2 C01C C016 -3.5(7) 3_666 . . . ?
Ir1 N2 C01C C01P 176.4(4) 3_666 . . . ?
Ir1 N1 N00D N00C -179.1(5) . . . . ?
Ir1 N1 C01S C01B 2.4(9) . . . . ?
Ir1 N1 C01S C01U 179.2(5) . . . . ?
Ir1 N3 C00T C00I 177.7(5) . . . . ?
Ir1 N3 C01J C01K -177.5(5) . . . . ?
Ir1 N4 C01V C1A -171.7(5) . . . . ?
Ir1 N4 C01V C19 168.2(14) . . . . ?
Ir1 N4 C9 C9B 171.8(5) . . . . ?
Ir1 N4 C1C C9A -167.9(17) . . . . ?
Ir1 C1 C01B C01S 0.1(9) . . . . ?
Ir1 C1 C01B C01Y 179.5(7) . . . . ?
Ir1 C1 C01N C021 -178.8(7) . . . . ?
Ir1 C2 C016 C01C -0.7(7) 3_666 . . . ?
Ir1 C2 C016 C01O -178.8(5) 3_666 . . . ?
Ir1 C2 C01L C01M 177.9(5) 3_666 . . . ?
O003 C00J C00W C00U -178.2(6) . . . . ?
O003 C00J C00W C01H -4.2(9) . . . . ?
O003 C13 C17 C18 -175.2(8) . . . . ?
O004 C00V C01D C01H 4.2(9) . . . . ?
O004 C00V C01D C01R -179.0(6) . . . . ?
O005 C00G C00M N00C -87.8(7) . . . . ?
O005 C010 C011 C013 -173.3(6) . . . . ?
O005 C010 C011 C014 8.2(10) . . . . ?
O006 C015 C01G C014 -7.7(10) . . . . ?
O006 C015 C01G C017 177.7(7) . . . . ?
O006 C028 C02C C02K 177.4(6) . . . . ?
N2 N009 N00B C00Y 174.1(5) . . . . ?
N2 N009 N00B C01P 1.2(7) . . . . ?
N2 C01C C01P N00B -1.9(7) . . . . ?
N1 C01S C01U N00C 0.1(9) . . . . ?
N009 N2 C01C C016 -177.1(5) . . . . ?
N009 N2 C01C C01P 2.8(7) . . . . ?
N009 N00B C00Y C01F 146.4(6) . . . . ?
N009 N00B C01P C01C 0.4(8) . . . . ?
N3 C01J C01K C00Q -1.1(11) . . . . ?
N00B C00Y C01F O004 -68.8(8) . . . . ?
N00D N1 C01S C01B -176.7(7) . . . . ?
N00D N1 C01S C01U 0.1(9) . . . . ?
N00D N00C C00M C00G 125.7(7) . . . . ?
N00D N00C C01U C01S -0.2(9) . . . . ?
N4 C01V C1A C1B 0.0 . . . . ?
N4 C01V C19 C20 9(3) . . . . ?
C01V N4 C9 C9B 0.0 . . . . ?
C01V N4 C1C C9A 10(3) . . . . ?
C01V C1A C1B C9B 0.0 . . . . ?
C01V C19 C20 C9A -7(4) . . . . ?
C1A C1B C9B C9 0.0 . . . . ?
C1B C9B C9 N4 0.0 . . . . ?
C9 N4 C01V C1A 0.0 . . . . ?
C00F C00J C00W C00U -1.6(9) . . . . ?
C00F C00J C00W C01H 172.4(6) . . . . ?
C00F C00K C019 C00U -2.3(9) . . . . ?
C00F C00K C019 C01W -178.2(6) . . . . ?
C00G O005 C010 C00S -107.5(6) . . . . ?
C00G O005 C010 C011 73.7(7) . . . . ?
C1 C01B C01S N1 -1.7(11) . . . . ?
C1 C01B C01S C01U -177.0(10) . . . . ?
C1 C01B C01Y C024 -0.8(16) . . . . ?
C1 C01N C021 C024 -0.4(15) . . . . ?
C00I C00Q C01K C01J 0.6(11) . . . . ?
C00J O003 C13 C17 170.5(6) . . . . ?
C00J C00F C00K C019 0.6(9) . . . . ?
C00J C00F C00X C00S 70.9(8) . . . . ?
C00J C00W C01H C01D -75.2(8) . . . . ?
C00K C00F C00J O003 178.1(5) . . . . ?
C00K C00F C00J C00W 1.5(9) . . . . ?
C00K C00F C00X C00S -103.6(7) . . . . ?
C00K C019 C01W C026 -52.9(11) . . . . ?
C00K C019 C01W C027 -172.5(8) . . . . ?
C00K C019 C01W C02B 67.8(10) . . . . ?
C2 C016 C01C N2 2.7(8) . . . . ?
C2 C016 C01C C01P -177.1(8) . . . . ?
C2 C016 C01O C01I 1.2(11) . . . . ?
C2 C01L C01M C01I -0.2(11) . . . . ?
C00M N00C N00D N1 173.9(6) . . . . ?
C00M N00C C01U C01S -173.5(7) . . . . ?
C00N C015 C01G C014 168.5(6) . . . . ?
C00N C015 C01G C017 -6.0(11) . . . . ?
C00O C00P C018 C01R 2.9(10) . . . . ?
C00O C00P C018 C023 179.4(7) . . . . ?
C00O C00V C01D C01H -170.5(6) . . . . ?
C00O C00V C01D C01R 6.4(9) . . . . ?
C00P C00O C00R C00N 60.4(8) . . . . ?
C00P C00O C00V O004 179.5(6) . . . . ?
C00P C00O C00V C01D -6.0(9) . . . . ?
C00P C018 C01R C01D -2.4(11) . . . . ?
C00P C018 C023 C4 -33.4(13) . . . . ?
C00P C018 C023 C10 88.7(12) . . . . ?
C00P C018 C023 C4B -149.1(11) . . . . ?
C00P C018 C023 C11 60.2(11) . . . . ?
C00P C018 C023 C4A 175.9(10) . . . . ?
C00P C018 C023 C12 -55.2(11) . . . . ?
C00Q C00I C00T N3 0.9(11) . . . . ?
C00R C00N C015 O006 10.8(10) . . . . ?
C00R C00N C015 C01G -165.5(7) . . . . ?
C00R C00N C01E C01A 169.4(8) . . . . ?
C00R C00O C00P C018 -174.0(6) . . . . ?
C00R C00O C00V O004 -5.4(9) . . . . ?
C00R C00O C00V C01D 169.1(6) . . . . ?
C00S C010 C011 C013 7.9(10) . . . . ?
C00S C010 C011 C014 -170.6(6) . . . . ?
C00T N3 C01J C01K 1.5(10) . . . . ?
C00T C00I C00Q C01K -0.5(11) . . . . ?
C00U C00W C01H C01D 98.6(8) . . . . ?
C00U C019 C01W C026 131.6(9) . . . . ?
C00U C019 C01W C027 12.0(12) . . . . ?
C00U C019 C01W C02B -107.7(10) . . . . ?
C00V O004 C01F C00Y -82.1(7) . . . . ?
C00V C00O C00P C018 1.3(10) . . . . ?
C00V C00O C00R C00N -114.7(7) . . . . ?
C00V C01D C01H C00W 123.8(7) . . . . ?
C00V C01D C01R C018 -2.1(10) . . . . ?
C00W C00U C019 C00K 2.2(10) . . . . ?
C00W C00U C019 C01W 177.9(7) . . . . ?
C00X C00F C00J O003 3.4(9) . . . . ?
C00X C00F C00J C00W -173.2(6) . . . . ?
C00X C00F C00K C019 175.2(6) . . . . ?
C00X C00S C010 O005 -9.2(9) . . . . ?
C00X C00S C010 C011 169.6(6) . . . . ?
C00X C00S C012 C00Z -177.0(6) . . . . ?
C00Y N00B C01P C01C -171.5(6) . . . . ?
C010 O005 C00G C00M 166.5(5) . . . . ?
C010 C00S C00X C00F -112.3(7) . . . . ?
C010 C00S C012 C00Z 0.1(10) . . . . ?
C010 C011 C013 C00Z -1.4(11) . . . . ?
C010 C011 C014 C01G 121.2(7) . . . . ?
C011 C014 C01G C015 -84.0(9) . . . . ?
C011 C014 C01G C017 90.6(8) . . . . ?
C012 C00S C00X C00F 64.7(8) . . . . ?
C012 C00S C010 O005 173.8(6) . . . . ?
C012 C00S C010 C011 -7.4(9) . . . . ?
C012 C00Z C013 C011 -5.5(11) . . . . ?
C012 C00Z C01Z C022 80.3(11) . . . . ?
C012 C00Z C01Z C025 -160.5(9) . . . . ?
C012 C00Z C01Z C02F -38.8(12) . . . . ?
C013 C00Z C012 C00S 6.1(11) . . . . ?
C013 C00Z C01Z C022 -99.2(10) . . . . ?
C013 C00Z C01Z C025 20.0(14) . . . . ?
C013 C00Z C01Z C02F 141.7(8) . . . . ?
C013 C011 C014 C01G -57.3(9) . . . . ?
C014 C011 C013 C00Z 177.2(6) . . . . ?
C015 O006 C028 C02C 98.1(8) . . . . ?
C015 C00N C00R C00O 74.5(8) . . . . ?
C015 C00N C01E C01A -3.0(12) . . . . ?
C016 C2 C01L C01M 1.0(9) . . . . ?
C016 C01C C01P N00B 177.9(7) . . . . ?
C017 C01A C01E C00N -1.9(14) . . . . ?
C017 C01A C1AA C3 -79.3(12) . . . . ?
C017 C01A C1AA C0 37.5(15) . . . . ?
C017 C01A C1AA C0AA 163.5(11) . . . . ?
C017 C01A C7 C5 6.9(14) . . . . ?
C017 C01A C7 C6 -112.1(11) . . . . ?
C017 C01A C7 C8 122.3(11) . . . . ?
C019 C00U C00W C00J -0.3(10) . . . . ?
C019 C00U C00W C01H -174.1(6) . . . . ?
C01A C017 C01G C014 -173.7(8) . . . . ?
C01A C017 C01G C015 0.9(13) . . . . ?
C01B C1 C01N C021 0.2(12) . . . . ?
C01B C01S C01U N00C 175.7(10) . . . . ?
C01B C01Y C024 C021 0.6(17) . . . . ?
C01C N2 N009 N00B -2.5(7) . . . . ?
C01C C016 C01O C01I -176.7(6) . . . . ?
C01E C00N C00R C00O -97.6(8) . . . . ?
C01E C00N C015 O006 -176.7(7) . . . . ?
C01E C00N C015 C01G 7.0(11) . . . . ?
C01E C01A C1AA C3 106.7(13) . . . . ?
C01E C01A C1AA C0 -136.5(12) . . . . ?
C01E C01A C1AA C0AA -10.5(17) . . . . ?
C01E C01A C7 C5 177.5(10) . . . . ?
C01E C01A C7 C6 58.5(13) . . . . ?
C01E C01A C7 C8 -67.1(12) . . . . ?
C01F O004 C00V C00O -80.3(7) . . . . ?
C01F O004 C00V C01D 105.2(6) . . . . ?
C01G C017 C01A C01E 3.1(14) . . . . ?
C01G C017 C01A C1AA -171.4(9) . . . . ?
C01G C017 C01A C7 173.5(9) . . . . ?
C01H C01D C01R C018 174.8(6) . . . . ?
C01J N3 C00T C00I -1.4(10) . . . . ?
C01L C2 C016 C01C 176.7(5) . . . . ?
C01L C2 C016 C01O -1.4(9) . . . . ?
C01M C01I C01O C016 -0.4(11) . . . . ?
C01N C1 C01B C01S -179.0(7) . . . . ?
C01N C1 C01B C01Y 0.4(12) . . . . ?
C01N C021 C024 C01Y 0.0(17) . . . . ?
C01O C016 C01C N2 -179.3(7) . . . . ?
C01O C016 C01C C01P 0.9(13) . . . . ?
C01O C01I C01M C01L -0.1(11) . . . . ?
C01P N00B C00Y C01F -42.2(9) . . . . ?
C13 O003 C00J C00F 90.7(8) . . . . ?
C13 O003 C00J C00W -92.6(8) . . . . ?
C01R C018 C023 C4 142.9(11) . . . . ?
C01R C018 C023 C10 -95.0(12) . . . . ?
C01R C018 C023 C4B 27.3(14) . . . . ?
C01R C018 C023 C11 -123.5(10) . . . . ?
C01R C018 C023 C4A -7.8(13) . . . . ?
C01R C018 C023 C12 121.1(10) . . . . ?
C01R C01D C01H C00W -53.0(9) . . . . ?
C01S N1 N00D N00C -0.2(8) . . . . ?
C01S C01B C01Y C024 178.5(9) . . . . ?
C01U N00C N00D N1 0.3(8) . . . . ?
C01U N00C C00M C00G -61.5(9) . . . . ?
C1AA C01A C01E C00N 172.0(10) . . . . ?
C01Y C01B C01S N1 179.0(9) . . . . ?
C01Y C01B C01S C01U 3.6(18) . . . . ?
C01Z C00Z C012 C00S -173.4(8) . . . . ?
C01Z C00Z C013 C011 174.0(8) . . . . ?
C023 C018 C01R C01D -178.9(7) . . . . ?
C028 O006 C015 C00N 71.4(8) . . . . ?
C028 O006 C015 C01G -112.3(8) . . . . ?
C19 C20 C9A C1C 7(3) . . . . ?
C20 C9A C1C N4 -9(4) . . . . ?
C7 C01A C01E C00N -172.9(9) . . . . ?
C1C N4 C01V C19 -10(2) . . . . ?

loop_
_smtbx_masks_void_nr
_smtbx_masks_void_average_x
_smtbx_masks_void_average_y
_smtbx_masks_void_average_z
_smtbx_masks_void_volume
_smtbx_masks_void_count_electrons
_smtbx_masks_void_content
1 -0.728 0.000 0.500 1473.3 509.4 '2 3CH3OH'
2 -0.148 0.500 0.000 1473.3 509.4 '2 3CH3OH'
3 0.148 0.565 0.366 9.2 0.0 ?
4 0.148 0.935 0.866 9.2 0.0 ?
5 0.852 0.065 0.134 9.2 0.0 ?
6 0.852 0.435 0.634 9.2 0.0 ?
